data_1565621
loop_
_publ_author_name
'Liu, Kang'
'Zhang, Junhua'
'Huo, Shuaicong'
'Dong, Qing'
'Hao, Zhiqiang'
'Han, Zhangang'
'Lu, Guo-Liang'
'Lin, Jin'

_publ_section_title
;
 Highly efficient oxidation of alcohols catalyzed by Ru(II) carbonyl
 complexes bearing salicylaldiminato ligands
;
_journal_name_full 'Inorganica Chimica Acta'
_journal_page_first 119224
_journal_paper_doi 10.1016/j.ica.2019.119224
_journal_volume 500
_journal_year 2020
_chemical_formula_sum 'C44 H52 N2 O4 Ru'
_chemical_formula_weight 773.95
_space_group_IT_number 9
_space_group_name_Hall 'C -2yc'
_space_group_name_H-M_alt 'C 1 c 1'
_symmetry_cell_setting monoclinic
_symmetry_space_group_name_H-M 'C 1 c 1'
_atom_sites_solution_hydrogens geom
_atom_sites_solution_primary direct
_atom_sites_solution_secondary difmap
_audit_creation_method SHELXL-97
_cell_angle_alpha 90.00
_cell_angle_beta 95.062(2)
_cell_angle_gamma 90.00
_cell_formula_units_Z 4
_cell_length_a 10.4688(9)
_cell_length_b 22.4668(18)
_cell_length_c 17.8123(14)
_cell_measurement_reflns_used 3034
_cell_measurement_temperature 298(2)
_cell_measurement_theta_max 25.99
_cell_measurement_theta_min 2.358
_cell_volume 4173.1(6)
_computing_cell_refinement 'Bruker SMART'
_computing_data_collection 'Bruker SMART'
_computing_data_reduction 'Bruker SAINT'
_computing_molecular_graphics 'Bruker SHELXTL'
_computing_publication_material 'Bruker SHELXTL'
_computing_structure_refinement 'SHELXL-97 (Sheldrick, 1997)'
_computing_structure_solution 'SHELXS-97 (Sheldrick, 1990)'
_diffrn_ambient_temperature 298(2)
_diffrn_measured_fraction_theta_full 0.996
_diffrn_measured_fraction_theta_max 0.996
_diffrn_measurement_device_type 'CCD area detector'
_diffrn_measurement_method 'phi and omega scans'
_diffrn_radiation_monochromator graphite
_diffrn_radiation_source 'fine-focus sealed tube'
_diffrn_radiation_type MoK\a
_diffrn_radiation_wavelength 0.71073
_diffrn_reflns_av_R_equivalents 0.0632
_diffrn_reflns_av_sigmaI/netI 0.0949
_diffrn_reflns_limit_h_max 12
_diffrn_reflns_limit_h_min -12
_diffrn_reflns_limit_k_max 25
_diffrn_reflns_limit_k_min -26
_diffrn_reflns_limit_l_max 21
_diffrn_reflns_limit_l_min -14
_diffrn_reflns_number 10369
_diffrn_reflns_theta_full 25.02
_diffrn_reflns_theta_max 25.02
_diffrn_reflns_theta_min 2.36
_exptl_absorpt_coefficient_mu 0.417
_exptl_absorpt_correction_T_max 0.9595
_exptl_absorpt_correction_T_min 0.8817
_exptl_absorpt_correction_type multi-scan
_exptl_absorpt_process_details sadabs
_exptl_crystal_colour yellow
_exptl_crystal_density_diffrn 1.232
_exptl_crystal_density_method 'not measured'
_exptl_crystal_description block
_exptl_crystal_F_000 1624
_exptl_crystal_size_max 0.31
_exptl_crystal_size_mid 0.16
_exptl_crystal_size_min 0.10
_refine_diff_density_max 0.637
_refine_diff_density_min -0.564
_refine_diff_density_rms 0.062
_refine_ls_abs_structure_details 'Flack H D (1983), Acta Cryst. A39, 876-881'
_refine_ls_abs_structure_Flack -0.01(4)
_refine_ls_extinction_method none
_refine_ls_goodness_of_fit_ref 1.026
_refine_ls_hydrogen_treatment mixed
_refine_ls_matrix_type full
_refine_ls_number_parameters 589
_refine_ls_number_reflns 6136
_refine_ls_number_restraints 2
_refine_ls_restrained_S_all 1.026
_refine_ls_R_factor_all 0.0808
_refine_ls_R_factor_gt 0.0537
_refine_ls_shift/su_max 0.001
_refine_ls_shift/su_mean 0.000
_refine_ls_structure_factor_coef Fsqd
_refine_ls_weighting_details 'calc w=1/[\s^2^(Fo^2^)+(0.0477P)^2^+0.0000P] where P=(Fo^2^+2Fc^2^)/3'
_refine_ls_weighting_scheme calc
_refine_ls_wR_factor_gt 0.1133
_refine_ls_wR_factor_ref 0.1260
_reflns_number_gt 4353
_reflns_number_total 6136
_reflns_threshold_expression >2sigma(I)
_cod_data_source_file cif-1a.cif
_cod_data_source_block 180616f
_cod_depositor_comments
;
The following automatic conversions were performed:

data item '_symmetry_cell_setting' value 'Monoclinic' was changed to
'monoclinic' in accordance with the built-in table derived from the
CIF Core dictionary named 'cif_core.dic' version 2.4.5 last updated
on 2014-11-21.

data item '_exptl_crystal_density_meas' value 'none' was changed to
'?' -- the value is perceived as not measured.

Automatic conversion script
Id: cif_fix_values 8738 2021-04-28 16:35:53Z antanas 
;
_cod_original_sg_symbol_H-M Cc
_cod_database_code 1565621

loop_
_symmetry_equiv_pos_as_xyz
'x, y, z'
'x, -y, z+1/2'
'x+1/2, y+1/2, z'
'x+1/2, -y+1/2, z+1/2'

loop_
_atom_site_label
_atom_site_type_symbol
_atom_site_fract_x
_atom_site_fract_y
_atom_site_fract_z
_atom_site_U_iso_or_equiv
_atom_site_adp_type
_atom_site_occupancy
_atom_site_symmetry_multiplicity
_atom_site_calc_flag
_atom_site_refinement_flags
_atom_site_disorder_assembly
_atom_site_disorder_group
Ru1 Ru 0.42267(5) 0.17532(2) 1.59039(5) 0.0543(2) Uani 1 1 d . C .
N1 N 0.6171(8) 0.1735(2) 1.5767(5) 0.054(2) Uani 1 1 d . . .
N2 N 0.2243(8) 0.1839(3) 1.5869(5) 0.057(2) Uani 1 1 d . . .
O1 O 0.3811(4) 0.1477(2) 1.4813(3) 0.0537(12) Uani 1 1 d . . .
O2 O 0.4332(4) 0.2591(2) 1.5463(3) 0.0546(13) Uani 1 1 d . . .
O3 O 0.4325(7) 0.0488(3) 1.6443(4) 0.102(2) Uani 1 1 d . C .
O4 O 0.4568(8) 0.2214(3) 1.7498(4) 0.114(2) Uani 1 1 d . C .
C1 C 0.6601(7) 0.1620(3) 1.5110(5) 0.055(2) Uani 1 1 d . C .
H1 H 0.7483 0.1658 1.5099 0.066 Uiso 1 1 calc R . .
C2 C 0.5942(7) 0.1449(3) 1.4425(4) 0.0458(18) Uani 1 1 d . . .
C3 C 0.4598(6) 0.1385(3) 1.4292(4) 0.0414(16) Uani 1 1 d . C .
C4 C 0.4069(6) 0.1198(3) 1.3563(4) 0.0436(17) Uani 1 1 d . . .
C5 C 0.4889(6) 0.1087(3) 1.3011(4) 0.0493(18) Uani 1 1 d . C .
H5 H 0.4541 0.0964 1.2538 0.059 Uiso 1 1 calc R . .
C6 C 0.6262(7) 0.1154(3) 1.3138(4) 0.0507(18) Uani 1 1 d . . .
C7 C 0.6726(6) 0.1335(3) 1.3828(4) 0.0494(18) Uani 1 1 d . C .
H7 H 0.7607 0.1389 1.3920 0.059 Uiso 1 1 calc R . .
C8 C 0.2622(6) 0.1104(3) 1.3387(4) 0.0549(19) Uani 1 1 d . C .
C9 C 0.1891(7) 0.1685(3) 1.3525(5) 0.069(2) Uani 1 1 d . . .
H9A H 0.2085 0.1810 1.4038 0.104 Uiso 1 1 calc R C .
H9B H 0.0986 0.1616 1.3433 0.104 Uiso 1 1 calc R . .
H9C H 0.2147 0.1989 1.3191 0.104 Uiso 1 1 calc R . .
C10 C 0.2162(7) 0.0606(3) 1.3888(5) 0.067(2) Uani 1 1 d . . .
H10A H 0.2604 0.0244 1.3791 0.101 Uiso 1 1 calc R C .
H10B H 0.1256 0.0549 1.3777 0.101 Uiso 1 1 calc R . .
H10C H 0.2337 0.0714 1.4408 0.101 Uiso 1 1 calc R . .
C11 C 0.2274(8) 0.0931(5) 1.2583(5) 0.085(3) Uani 1 1 d . . .
H11A H 0.2553 0.1236 1.2256 0.128 Uiso 1 1 calc R C .
H11B H 0.1361 0.0885 1.2498 0.128 Uiso 1 1 calc R . .
H11C H 0.2684 0.0562 1.2478 0.128 Uiso 1 1 calc R . .
C12 C 0.7123(7) 0.1040(4) 1.2505(5) 0.064(2) Uani 1 1 d . A .
C13 C 0.8256(18) 0.0659(10) 1.2816(11) 0.083(6) Uani 0.64(2) 1 d P A 1
H13A H 0.7950 0.0280 1.2972 0.125 Uiso 0.64(2) 1 calc PR A 1
H13B H 0.8700 0.0857 1.3240 0.125 Uiso 0.64(2) 1 calc PR A 1
H13C H 0.8832 0.0602 1.2431 0.125 Uiso 0.64(2) 1 calc PR A 1
C14 C 0.777(2) 0.1649(8) 1.2329(13) 0.090(8) Uani 0.64(2) 1 d P A 1
H14A H 0.8302 0.1597 1.1923 0.134 Uiso 0.64(2) 1 calc PR A 1
H14B H 0.8281 0.1785 1.2769 0.134 Uiso 0.64(2) 1 calc PR A 1
H14C H 0.7115 0.1938 1.2188 0.134 Uiso 0.64(2) 1 calc PR A 1
C15 C 0.6470(16) 0.0814(10) 1.1805(10) 0.094(7) Uani 0.64(2) 1 d P A 1
H15A H 0.5845 0.1099 1.1608 0.140 Uiso 0.64(2) 1 calc PR A 1
H15B H 0.6051 0.0445 1.1902 0.140 Uiso 0.64(2) 1 calc PR A 1
H15C H 0.7086 0.0748 1.1445 0.140 Uiso 0.64(2) 1 calc PR A 1
C13' C 0.678(3) 0.1476(14) 1.1851(16) 0.085(12) Uani 0.36(2) 1 d P A 2
H13D H 0.7455 0.1481 1.1522 0.128 Uiso 0.36(2) 1 calc PR A 2
H13E H 0.6665 0.1868 1.2049 0.128 Uiso 0.36(2) 1 calc PR A 2
H13F H 0.5995 0.1349 1.1574 0.128 Uiso 0.36(2) 1 calc PR A 2
C14' C 0.689(3) 0.0354(16) 1.2171(19) 0.085(11) Uani 0.36(2) 1 d P A 2
H14D H 0.5992 0.0300 1.2014 0.127 Uiso 0.36(2) 1 calc PR A 2
H14E H 0.7147 0.0071 1.2558 0.127 Uiso 0.36(2) 1 calc PR A 2
H14F H 0.7380 0.0296 1.1748 0.127 Uiso 0.36(2) 1 calc PR A 2
C15' C 0.852(3) 0.1068(18) 1.272(2) 0.085(11) Uani 0.36(2) 1 d P A 2
H15D H 0.8974 0.0947 1.2301 0.128 Uiso 0.36(2) 1 calc PR A 2
H15E H 0.8734 0.0808 1.3139 0.128 Uiso 0.36(2) 1 calc PR A 2
H15F H 0.8754 0.1469 1.2859 0.128 Uiso 0.36(2) 1 calc PR A 2
C16 C 0.7118(9) 0.1914(4) 1.6337(5) 0.062(2) Uani 1 1 d . . .
C17 C 0.7286(9) 0.1615(4) 1.7016(5) 0.082(3) Uani 1 1 d . . .
H17 H 0.6771 0.1290 1.7105 0.098 Uiso 1 1 calc R . .
C18 C 0.8211(11) 0.1797(6) 1.7560(6) 0.097(3) Uani 1 1 d . . .
H18 H 0.8319 0.1587 1.8012 0.117 Uiso 1 1 calc R . .
C19 C 0.8965(11) 0.2269(6) 1.7463(7) 0.099(3) Uani 1 1 d . . .
H19 H 0.9583 0.2383 1.7843 0.119 Uiso 1 1 calc R . .
C20 C 0.8820(9) 0.2584(5) 1.6794(6) 0.084(3) Uani 1 1 d . . .
H20 H 0.9336 0.2912 1.6718 0.101 Uiso 1 1 calc R . .
C21 C 0.7894(8) 0.2402(4) 1.6244(5) 0.071(2) Uani 1 1 d . . .
H21 H 0.7788 0.2614 1.5795 0.086 Uiso 1 1 calc R . .
C22 C 0.1623(8) 0.2282(3) 1.5557(4) 0.059(2) Uani 1 1 d . C .
H22 H 0.0735 0.2254 1.5540 0.071 Uiso 1 1 calc R . .
C23 C 0.2101(6) 0.2816(3) 1.5230(4) 0.0485(18) Uani 1 1 d . . .
C24 C 0.3420(6) 0.2948(3) 1.5217(4) 0.0455(17) Uani 1 1 d . C .
C25 C 0.3745(6) 0.3505(3) 1.4890(4) 0.0448(16) Uani 1 1 d . . .
C26 C 0.2774(6) 0.3874(3) 1.4639(4) 0.0500(18) Uani 1 1 d . C .
H26 H 0.3002 0.4238 1.4440 0.060 Uiso 1 1 calc R . .
C27 C 0.1454(7) 0.3758(3) 1.4652(4) 0.0517(19) Uani 1 1 d . . .
C28 C 0.1176(6) 0.3224(3) 1.4962(4) 0.0521(18) Uani 1 1 d . C .
H28 H 0.0319 0.3128 1.4996 0.063 Uiso 1 1 calc R . .
C29 C 0.5156(6) 0.3681(3) 1.4865(4) 0.0503(18) Uani 1 1 d . C .
C30 C 0.5795(8) 0.3734(3) 1.5665(5) 0.073(2) Uani 1 1 d . . .
H30A H 0.5377 0.4040 1.5929 0.110 Uiso 1 1 calc R C .
H30B H 0.6683 0.3834 1.5647 0.110 Uiso 1 1 calc R . .
H30C H 0.5726 0.3362 1.5923 0.110 Uiso 1 1 calc R . .
C31 C 0.5890(10) 0.3210(4) 1.4430(7) 0.065(3) Uani 1 1 d . . .
H31A H 0.6794 0.3289 1.4501 0.098 Uiso 1 1 calc R C .
H31B H 0.5608 0.3229 1.3903 0.098 Uiso 1 1 calc R . .
H31C H 0.5721 0.2820 1.4619 0.098 Uiso 1 1 calc R . .
C32 C 0.5297(8) 0.4288(4) 1.4482(5) 0.072(3) Uani 1 1 d . . .
H32A H 0.4950 0.4594 1.4781 0.108 Uiso 1 1 calc R C .
H32B H 0.4841 0.4282 1.3991 0.108 Uiso 1 1 calc R . .
H32C H 0.6188 0.4366 1.4436 0.108 Uiso 1 1 calc R . .
C33 C 0.0458(9) 0.4218(4) 1.4376(6) 0.070(3) Uani 1 1 d . B .
C34 C -0.0873(14) 0.4008(9) 1.4416(16) 0.099(9) Uani 0.68(3) 1 d P B 1
H34A H -0.0950 0.3825 1.4897 0.149 Uiso 0.68(3) 1 calc PR B 1
H34B H -0.1082 0.3723 1.4023 0.149 Uiso 0.68(3) 1 calc PR B 1
H34C H -0.1451 0.4340 1.4354 0.149 Uiso 0.68(3) 1 calc PR B 1
C35 C 0.067(3) 0.4814(17) 1.4788(17) 0.092(9) Uani 0.68(3) 1 d P B 1
H35A H 0.1512 0.4959 1.4722 0.138 Uiso 0.68(3) 1 calc PR B 1
H35B H 0.0579 0.4758 1.5315 0.138 Uiso 0.68(3) 1 calc PR B 1
H35C H 0.0042 0.5097 1.4585 0.138 Uiso 0.68(3) 1 calc PR B 1
C36 C 0.058(2) 0.4332(9) 1.3506(9) 0.092(7) Uani 0.68(3) 1 d P B 1
H36A H -0.0129 0.4567 1.3299 0.138 Uiso 0.68(3) 1 calc PR B 1
H36B H 0.0588 0.3957 1.3246 0.138 Uiso 0.68(3) 1 calc PR B 1
H36C H 0.1369 0.4540 1.3446 0.138 Uiso 0.68(3) 1 calc PR B 1
C37 C 0.161(7) 0.139(4) 1.627(3) 0.059(13) Uani 0.55(6) 1 d P C 1
C38 C 0.068(5) 0.109(2) 1.582(3) 0.071(13) Uani 0.55(6) 1 d P C 1
H38 H 0.0526 0.1195 1.5317 0.085 Uiso 0.55(6) 1 calc PR C 1
C39 C -0.004(4) 0.0647(13) 1.612(3) 0.078(15) Uani 0.55(6) 1 d P C 1
H39 H -0.0640 0.0435 1.5817 0.094 Uiso 0.55(6) 1 calc PR C 1
C40 C 0.016(7) 0.052(2) 1.688(6) 0.077(17) Uani 0.55(6) 1 d P C 1
H40 H -0.0364 0.0246 1.7093 0.092 Uiso 0.55(6) 1 calc PR C 1
C41 C 0.112(4) 0.0804(13) 1.733(3) 0.080(9) Uani 0.55(6) 1 d P C 1
H41 H 0.1280 0.0696 1.7830 0.096 Uiso 0.55(6) 1 calc PR C 1
C42 C 0.184(4) 0.1251(18) 1.703(2) 0.073(9) Uani 0.55(6) 1 d P C 1
H42 H 0.2472 0.1452 1.7329 0.087 Uiso 0.55(6) 1 calc PR C 1
C34' C -0.064(3) 0.4258(16) 1.498(3) 0.071(12) Uani 0.32(3) 1 d P B 2
H34D H -0.0245 0.4365 1.5471 0.106 Uiso 0.32(3) 1 calc PR B 2
H34E H -0.1057 0.3878 1.5014 0.106 Uiso 0.32(3) 1 calc PR B 2
H34F H -0.1269 0.4554 1.4819 0.106 Uiso 0.32(3) 1 calc PR B 2
C35' C 0.095(6) 0.481(3) 1.447(4) 0.081(17) Uani 0.32(3) 1 d P B 2
H35D H 0.0252 0.5082 1.4497 0.122 Uiso 0.32(3) 1 calc PR B 2
H35E H 0.1418 0.4909 1.4047 0.122 Uiso 0.32(3) 1 calc PR B 2
H35F H 0.1510 0.4830 1.4925 0.122 Uiso 0.32(3) 1 calc PR B 2
C36' C -0.024(4) 0.401(2) 1.370(2) 0.099(17) Uani 0.32(3) 1 d P B 2
H36D H -0.0804 0.4315 1.3499 0.148 Uiso 0.32(3) 1 calc PR B 2
H36E H -0.0733 0.3665 1.3820 0.148 Uiso 0.32(3) 1 calc PR B 2
H36F H 0.0350 0.3902 1.3343 0.148 Uiso 0.32(3) 1 calc PR B 2
C37' C 0.131(9) 0.136(5) 1.598(4) 0.06(2) Uani 0.45(6) 1 d P C 2
C38' C 0.038(5) 0.113(2) 1.545(3) 0.069(12) Uani 0.45(6) 1 d P C 2
H38' H 0.0335 0.1277 1.4963 0.082 Uiso 0.45(6) 1 calc PR C 2
C39' C -0.049(4) 0.0703(13) 1.564(3) 0.079(11) Uani 0.45(6) 1 d P C 2
H39' H -0.1118 0.0566 1.5282 0.095 Uiso 0.45(6) 1 calc PR C 2
C40' C -0.040(6) 0.0480(16) 1.637(5) 0.076(16) Uani 0.45(6) 1 d P C 2
H40' H -0.0990 0.0201 1.6503 0.092 Uiso 0.45(6) 1 calc PR C 2
C41' C 0.057(6) 0.067(3) 1.688(6) 0.08(3) Uani 0.45(6) 1 d P C 2
H41' H 0.0681 0.0490 1.7356 0.093 Uiso 0.45(6) 1 calc PR C 2
C42' C 0.137(5) 0.113(2) 1.670(3) 0.072(12) Uani 0.45(6) 1 d P C 2
H42' H 0.1966 0.1278 1.7072 0.087 Uiso 0.45(6) 1 calc PR C 2
C43 C 0.4270(8) 0.0969(4) 1.6244(4) 0.068(2) Uani 1 1 d . . .
C44 C 0.4461(9) 0.2044(4) 1.6876(6) 0.073(2) Uani 1 1 d . . .

loop_
_atom_site_aniso_label
_atom_site_aniso_U_11
_atom_site_aniso_U_22
_atom_site_aniso_U_33
_atom_site_aniso_U_23
_atom_site_aniso_U_13
_atom_site_aniso_U_12
Ru1 0.0648(3) 0.0492(3) 0.0522(3) 0.0083(4) 0.0234(3) 0.0191(3)
N1 0.055(5) 0.053(5) 0.053(5) 0.000(3) 0.003(4) 0.024(3)
N2 0.055(5) 0.047(4) 0.075(6) 0.014(4) 0.032(4) 0.012(3)
O1 0.045(3) 0.060(3) 0.058(3) 0.003(3) 0.017(2) 0.010(2)
O2 0.049(3) 0.050(3) 0.067(3) 0.016(2) 0.017(3) 0.015(2)
O3 0.136(6) 0.057(4) 0.117(5) 0.024(4) 0.033(5) 0.035(4)
O4 0.155(7) 0.114(6) 0.075(5) -0.015(4) 0.021(5) 0.039(5)
C1 0.049(4) 0.061(5) 0.055(6) -0.004(4) 0.003(4) 0.012(4)
C2 0.047(4) 0.050(4) 0.042(5) 0.002(3) 0.012(4) 0.009(3)
C3 0.041(4) 0.040(4) 0.045(5) 0.006(3) 0.016(3) 0.004(3)
C4 0.037(4) 0.048(4) 0.046(5) 0.011(3) 0.008(3) 0.000(3)
C5 0.046(4) 0.058(4) 0.045(5) 0.002(3) 0.010(4) -0.008(3)
C6 0.050(4) 0.057(4) 0.046(5) -0.002(3) 0.010(4) -0.009(3)
C7 0.037(4) 0.057(4) 0.056(5) -0.006(4) 0.015(4) -0.004(3)
C8 0.043(4) 0.062(5) 0.059(5) 0.013(4) 0.000(4) -0.003(4)
C9 0.048(4) 0.069(5) 0.091(7) 0.022(4) 0.004(4) 0.012(4)
C10 0.045(4) 0.060(5) 0.099(7) 0.023(4) 0.016(4) -0.010(4)
C11 0.058(6) 0.114(8) 0.083(8) 0.008(6) 0.000(5) -0.026(5)
C12 0.056(5) 0.080(6) 0.059(6) -0.002(4) 0.022(4) -0.009(4)
C13 0.076(12) 0.102(15) 0.077(12) -0.019(12) 0.038(10) 0.003(11)
C14 0.089(16) 0.102(15) 0.084(16) -0.008(11) 0.044(13) -0.029(11)
C15 0.093(12) 0.13(2) 0.063(11) -0.029(12) 0.033(9) -0.020(12)
C13' 0.09(2) 0.11(3) 0.060(19) 0.013(17) 0.041(18) -0.003(18)
C14' 0.087(19) 0.09(2) 0.08(2) -0.033(18) 0.026(17) -0.011(17)
C15' 0.064(17) 0.11(3) 0.09(2) -0.02(2) 0.038(16) -0.009(19)
C16 0.063(6) 0.074(6) 0.049(6) 0.000(4) 0.004(4) 0.034(5)
C17 0.093(7) 0.083(7) 0.067(7) -0.005(5) -0.010(6) 0.022(5)
C18 0.109(8) 0.104(9) 0.074(8) -0.006(6) -0.022(6) 0.028(7)
C19 0.104(9) 0.106(9) 0.083(9) -0.026(7) -0.023(7) 0.032(7)
C20 0.076(6) 0.094(7) 0.079(8) -0.020(6) -0.006(6) 0.023(5)
C21 0.068(6) 0.089(7) 0.056(6) -0.013(5) -0.002(5) 0.026(5)
C22 0.058(5) 0.054(5) 0.071(6) 0.006(4) 0.034(4) 0.012(4)
C23 0.044(4) 0.040(4) 0.064(5) 0.008(3) 0.020(4) 0.006(3)
C24 0.045(4) 0.041(4) 0.052(5) 0.004(3) 0.013(3) 0.010(3)
C25 0.043(4) 0.043(4) 0.050(4) 0.004(3) 0.012(3) 0.003(3)
C26 0.053(4) 0.040(4) 0.058(5) 0.012(3) 0.015(4) 0.003(3)
C27 0.047(4) 0.044(4) 0.066(6) 0.010(4) 0.012(4) 0.003(3)
C28 0.038(4) 0.045(4) 0.075(5) 0.009(4) 0.018(4) 0.006(3)
C29 0.045(4) 0.056(5) 0.051(5) 0.008(4) 0.007(4) -0.005(3)
C30 0.073(5) 0.066(5) 0.081(7) 0.000(4) 0.009(5) -0.009(4)
C31 0.052(5) 0.084(7) 0.063(7) 0.007(5) 0.026(5) 0.000(4)
C32 0.073(6) 0.063(6) 0.083(7) 0.017(5) 0.020(5) -0.018(4)
C33 0.056(5) 0.059(6) 0.095(8) 0.018(5) 0.004(5) 0.008(4)
C34 0.062(10) 0.101(14) 0.13(3) 0.040(14) 0.006(12) 0.016(9)
C35 0.101(19) 0.078(14) 0.10(2) -0.012(15) 0.016(13) 0.037(14)
C36 0.088(12) 0.092(13) 0.091(13) 0.031(10) -0.013(10) 0.028(10)
C37 0.06(3) 0.048(15) 0.07(4) 0.02(3) 0.04(3) 0.007(18)
C38 0.07(2) 0.060(16) 0.08(3) 0.01(2) 0.04(3) -0.001(14)
C39 0.08(2) 0.067(16) 0.09(5) 0.021(18) 0.04(3) -0.003(14)
C40 0.07(3) 0.07(2) 0.09(4) 0.02(2) 0.04(3) -0.016(19)
C41 0.082(19) 0.073(14) 0.09(2) 0.018(15) 0.033(15) 0.005(12)
C42 0.07(2) 0.065(17) 0.08(3) 0.017(16) 0.032(16) 0.003(13)
C34' 0.053(17) 0.07(2) 0.09(3) 0.018(17) 0.001(16) 0.039(15)
C35' 0.06(3) 0.08(3) 0.10(5) 0.03(4) 0.00(3) 0.03(2)
C36' 0.09(3) 0.10(3) 0.10(3) 0.02(2) 0.00(3) 0.04(3)
C37' 0.06(4) 0.05(2) 0.08(5) 0.02(4) 0.03(4) 0.01(2)
C38' 0.07(2) 0.059(15) 0.08(3) 0.02(2) 0.03(2) 0.000(15)
C39' 0.08(2) 0.064(16) 0.09(3) 0.017(16) 0.03(2) -0.002(14)
C40' 0.08(3) 0.066(19) 0.09(4) 0.03(2) 0.04(3) -0.003(16)
C41' 0.08(5) 0.07(3) 0.09(6) 0.02(3) 0.03(5) -0.01(3)
C42' 0.08(3) 0.07(2) 0.08(4) 0.02(2) 0.03(2) 0.001(18)
C43 0.074(5) 0.064(6) 0.069(6) 0.009(4) 0.016(5) 0.028(5)
C44 0.085(6) 0.063(6) 0.072(7) -0.002(5) 0.021(5) 0.025(5)

loop_
_atom_type_symbol
_atom_type_description
_atom_type_scat_dispersion_real
_atom_type_scat_dispersion_imag
_atom_type_scat_source
C C 0.0033 0.0016 'International Tables Vol C Tables 4.2.6.8 and 6.1.1.4'
H H 0.0000 0.0000 'International Tables Vol C Tables 4.2.6.8 and 6.1.1.4'
N N 0.0061 0.0033 'International Tables Vol C Tables 4.2.6.8 and 6.1.1.4'
O O 0.0106 0.0060 'International Tables Vol C Tables 4.2.6.8 and 6.1.1.4'
Ru Ru -1.2594 0.8363 'International Tables Vol C Tables 4.2.6.8 and 6.1.1.4'

loop_
_geom_angle_atom_site_label_1
_geom_angle_atom_site_label_2
_geom_angle_atom_site_label_3
_geom_angle
_geom_angle_site_symmetry_1
_geom_angle_site_symmetry_3
C44 Ru1 C43 91.8(4) . .
C44 Ru1 O2 91.6(3) . .
C43 Ru1 O2 174.0(3) . .
C44 Ru1 O1 174.6(3) . .
C43 Ru1 O1 91.1(3) . .
O2 Ru1 O1 85.9(2) . .
C44 Ru1 N1 93.9(4) . .
C43 Ru1 N1 91.4(3) . .
O2 Ru1 N1 83.4(2) . .
O1 Ru1 N1 90.6(3) . .
C44 Ru1 N2 92.6(4) . .
C43 Ru1 N2 95.4(3) . .
O2 Ru1 N2 89.4(2) . .
O1 Ru1 N2 82.6(3) . .
N1 Ru1 N2 170.5(4) . .
C1 N1 C16 115.0(8) . .
C1 N1 Ru1 121.7(6) . .
C16 N1 Ru1 122.9(6) . .
C22 N2 C37 122(3) . .
C22 N2 C37' 108(3) . .
C37 N2 C37' 23(3) . .
C22 N2 Ru1 123.3(6) . .
C37 N2 Ru1 115(3) . .
C37' N2 Ru1 127(3) . .
C3 O1 Ru1 128.6(4) . .
C24 O2 Ru1 129.6(4) . .
N1 C1 C2 130.4(8) . .
N1 C1 H1 114.8 . .
C2 C1 H1 114.8 . .
C1 C2 C3 125.5(6) . .
C1 C2 C7 115.3(7) . .
C3 C2 C7 119.2(7) . .
O1 C3 C2 122.9(6) . .
O1 C3 C4 118.2(6) . .
C2 C3 C4 118.9(5) . .
C5 C4 C3 118.9(6) . .
C5 C4 C8 119.6(7) . .
C3 C4 C8 121.5(6) . .
C4 C5 C6 122.9(7) . .
C4 C5 H5 118.6 . .
C6 C5 H5 118.6 . .
C7 C6 C5 116.7(6) . .
C7 C6 C12 122.5(6) . .
C5 C6 C12 120.8(6) . .
C6 C7 C2 123.5(6) . .
C6 C7 H7 118.3 . .
C2 C7 H7 118.3 . .
C11 C8 C10 107.7(7) . .
C11 C8 C4 112.5(6) . .
C10 C8 C4 109.8(6) . .
C11 C8 C9 106.8(7) . .
C10 C8 C9 109.8(6) . .
C4 C8 C9 110.2(6) . .
C8 C9 H9A 109.5 . .
C8 C9 H9B 109.5 . .
H9A C9 H9B 109.5 . .
C8 C9 H9C 109.5 . .
H9A C9 H9C 109.5 . .
H9B C9 H9C 109.5 . .
C8 C10 H10A 109.5 . .
C8 C10 H10B 109.5 . .
H10A C10 H10B 109.5 . .
C8 C10 H10C 109.5 . .
H10A C10 H10C 109.5 . .
H10B C10 H10C 109.5 . .
C8 C11 H11A 109.5 . .
C8 C11 H11B 109.5 . .
H11A C11 H11B 109.5 . .
C8 C11 H11C 109.5 . .
H11A C11 H11C 109.5 . .
H11B C11 H11C 109.5 . .
C15 C12 C15' 127.9(15) . .
C15 C12 C6 115.3(8) . .
C15' C12 C6 115.8(14) . .
C15 C12 C13 113.9(12) . .
C15' C12 C13 38.0(13) . .
C6 C12 C13 108.4(9) . .
C15 C12 C13' 60.9(14) . .
C15' C12 C13' 109.2(18) . .
C6 C12 C13' 109.7(11) . .
C13 C12 C13' 138.9(12) . .
C15 C12 C14 108.1(13) . .
C15' C12 C14 65.2(16) . .
C6 C12 C14 107.0(9) . .
C13 C12 C14 103.1(12) . .
C13' C12 C14 51.1(14) . .
C15 C12 C14' 47.8(12) . .
C15' C12 C14' 104.3(18) . .
C6 C12 C14' 109.9(11) . .
C13 C12 C14' 72.4(14) . .
C13' C12 C14' 107.5(18) . .
C14 C12 C14' 142.2(13) . .
C12 C13 H13A 109.5 . .
C12 C13 H13B 109.5 . .
C12 C13 H13C 109.5 . .
C12 C14 H14A 109.5 . .
C12 C14 H14B 109.5 . .
C12 C14 H14C 109.5 . .
C12 C15 H15A 109.5 . .
C12 C15 H15B 109.5 . .
C12 C15 H15C 109.5 . .
C12 C13' H13D 109.5 . .
C12 C13' H13E 109.5 . .
H13D C13' H13E 109.5 . .
C12 C13' H13F 109.5 . .
H13D C13' H13F 109.5 . .
H13E C13' H13F 109.5 . .
C12 C14' H14D 109.5 . .
C12 C14' H14E 109.5 . .
H14D C14' H14E 109.5 . .
C12 C14' H14F 109.5 . .
H14D C14' H14F 109.5 . .
H14E C14' H14F 109.5 . .
C12 C15' H15D 109.5 . .
C12 C15' H15E 109.5 . .
H15D C15' H15E 109.5 . .
C12 C15' H15F 109.5 . .
H15D C15' H15F 109.5 . .
H15E C15' H15F 109.5 . .
C17 C16 C21 117.3(9) . .
C17 C16 N1 121.3(10) . .
C21 C16 N1 121.4(8) . .
C18 C17 C16 120.2(11) . .
C18 C17 H17 119.9 . .
C16 C17 H17 119.9 . .
C19 C18 C17 122.1(11) . .
C19 C18 H18 118.9 . .
C17 C18 H18 118.9 . .
C18 C19 C20 119.7(11) . .
C18 C19 H19 120.2 . .
C20 C19 H19 120.2 . .
C21 C20 C19 118.5(10) . .
C21 C20 H20 120.8 . .
C19 C20 H20 120.8 . .
C20 C21 C16 122.3(9) . .
C20 C21 H21 118.9 . .
C16 C21 H21 118.9 . .
N2 C22 C23 129.6(8) . .
N2 C22 H22 115.2 . .
C23 C22 H22 115.2 . .
C28 C23 C24 120.5(6) . .
C28 C23 C22 115.6(6) . .
C24 C23 C22 123.8(6) . .
O2 C24 C23 123.8(6) . .
O2 C24 C25 119.0(6) . .
C23 C24 C25 117.2(6) . .
C26 C25 C24 118.0(6) . .
C26 C25 C29 121.9(6) . .
C24 C25 C29 120.0(6) . .
C25 C26 C27 126.1(6) . .
C25 C26 H26 116.9 . .
C27 C26 H26 116.9 . .
C28 C27 C26 114.5(6) . .
C28 C27 C33 124.4(6) . .
C26 C27 C33 121.0(6) . .
C27 C28 C23 123.6(6) . .
C27 C28 H28 118.2 . .
C23 C28 H28 118.2 . .
C30 C29 C25 109.7(6) . .
C30 C29 C32 107.1(7) . .
C25 C29 C32 111.8(6) . .
C30 C29 C31 108.9(7) . .
C25 C29 C31 111.0(7) . .
C32 C29 C31 108.2(6) . .
C29 C30 H30A 109.5 . .
C29 C30 H30B 109.5 . .
H30A C30 H30B 109.5 . .
C29 C30 H30C 109.5 . .
H30A C30 H30C 109.5 . .
H30B C30 H30C 109.5 . .
C29 C31 H31A 109.5 . .
C29 C31 H31B 109.5 . .
H31A C31 H31B 109.5 . .
C29 C31 H31C 109.5 . .
H31A C31 H31C 109.5 . .
H31B C31 H31C 109.5 . .
C29 C32 H32A 109.5 . .
C29 C32 H32B 109.5 . .
H32A C32 H32B 109.5 . .
C29 C32 H32C 109.5 . .
H32A C32 H32C 109.5 . .
H32B C32 H32C 109.5 . .
C36' C33 C35' 124(3) . .
C36' C33 C34 61.3(19) . .
C35' C33 C34 129(2) . .
C36' C33 C27 109.3(15) . .
C35' C33 C27 111(3) . .
C34 C33 C27 112.9(8) . .
C36' C33 C35 137(2) . .
C35' C33 C35 26(2) . .
C34 C33 C35 110.6(15) . .
C27 C33 C35 112.0(16) . .
C36' C33 C36 46.8(19) . .
C35' C33 C36 84(3) . .
C34 C33 C36 105.0(12) . .
C27 C33 C36 108.1(8) . .
C35 C33 C36 107.9(14) . .
C36' C33 C34' 103(2) . .
C35' C33 C34' 98(2) . .
C34 C33 C34' 43.2(13) . .
C27 C33 C34' 108.9(12) . .
C35 C33 C34' 73.6(16) . .
C36 C33 C34' 138.9(14) . .
C33 C34 H34A 109.5 . .
C33 C34 H34B 109.5 . .
C33 C34 H34C 109.5 . .
C33 C35 H35A 109.5 . .
C33 C35 H35B 109.5 . .
C33 C35 H35C 109.5 . .
C33 C36 H36A 109.5 . .
C33 C36 H36B 109.5 . .
C33 C36 H36C 109.5 . .
C42 C37 C38 121(6) . .
C42 C37 N2 127(5) . .
C38 C37 N2 112(3) . .
C37 C38 C39 120(4) . .
C37 C38 H38 120.0 . .
C39 C38 H38 120.0 . .
C40 C39 C38 119(5) . .
C40 C39 H39 120.4 . .
C38 C39 H39 120.4 . .
C39 C40 C41 121(3) . .
C39 C40 H40 119.7 . .
C41 C40 H40 119.7 . .
C40 C41 C42 120(3) . .
C40 C41 H41 119.9 . .
C42 C41 H41 119.9 . .
C37 C42 C41 119(4) . .
C37 C42 H42 120.7 . .
C41 C42 H42 120.7 . .
C33 C34' H34D 109.5 . .
C33 C34' H34E 109.5 . .
H34D C34' H34E 109.5 . .
C33 C34' H34F 109.5 . .
H34D C34' H34F 109.5 . .
H34E C34' H34F 109.5 . .
C33 C35' H35D 109.5 . .
C33 C35' H35E 109.5 . .
H35D C35' H35E 109.5 . .
C33 C35' H35F 109.5 . .
H35D C35' H35F 109.5 . .
H35E C35' H35F 109.5 . .
C33 C36' H36D 109.5 . .
C33 C36' H36E 109.5 . .
H36D C36' H36E 109.5 . .
C33 C36' H36F 109.5 . .
H36D C36' H36F 109.5 . .
H36E C36' H36F 109.5 . .
C42' C37' C38' 118(8) . .
C42' C37' N2 115(5) . .
C38' C37' N2 127(6) . .
C39' C38' C37' 122(5) . .
C39' C38' H38' 119.1 . .
C37' C38' H38' 119.1 . .
C40' C39' C38' 119(3) . .
C40' C39' H39' 120.5 . .
C38' C39' H39' 120.5 . .
C41' C40' C39' 120(4) . .
C41' C40' H40' 120.0 . .
C39' C40' H40' 120.0 . .
C40' C41' C42' 120(8) . .
C40' C41' H41' 120.1 . .
C42' C41' H41' 120.1 . .
C37' C42' C41' 121(7) . .
C37' C42' H42' 119.4 . .
C41' C42' H42' 119.4 . .
O3 C43 Ru1 178.2(7) . .
O4 C44 Ru1 177.3(9) . .

loop_
_geom_bond_atom_site_label_1
_geom_bond_atom_site_label_2
_geom_bond_distance
_geom_bond_site_symmetry_2
Ru1 C44 1.847(10) .
Ru1 C43 1.862(9) .
Ru1 O2 2.046(5) .
Ru1 O1 2.050(5) .
Ru1 N1 2.072(8) .
Ru1 N2 2.081(8) .
N1 C1 1.314(11) .
N1 C16 1.413(13) .
N2 C22 1.287(10) .
N2 C37 1.44(8) .
N2 C37' 1.48(12) .
O1 C3 1.311(7) .
O2 C24 1.294(7) .
O3 C43 1.138(9) .
O4 C44 1.167(10) .
C1 C2 1.402(11) .
C1 H1 0.9300 .
C2 C3 1.413(9) .
C2 C7 1.423(9) .
C3 C4 1.429(9) .
C4 C5 1.383(9) .
C4 C8 1.534(9) .
C5 C6 1.443(10) .
C5 H5 0.9300 .
C6 C7 1.345(10) .
C6 C12 1.526(9) .
C7 H7 0.9300 .
C8 C11 1.499(11) .
C8 C10 1.533(10) .
C8 C9 1.544(10) .
C9 H9A 0.9600 .
C9 H9B 0.9600 .
C9 H9C 0.9600 .
C10 H10A 0.9600 .
C10 H10B 0.9600 .
C10 H10C 0.9600 .
C11 H11A 0.9600 .
C11 H11B 0.9600 .
C11 H11C 0.9600 .
C12 C15 1.458(17) .
C12 C15' 1.48(3) .
C12 C13 1.53(2) .
C12 C13' 1.54(3) .
C12 C14 1.571(18) .
C12 C14' 1.66(3) .
C13 H13A 0.9600 .
C13 H13B 0.9600 .
C13 H13C 0.9600 .
C14 H14A 0.9600 .
C14 H14B 0.9600 .
C14 H14C 0.9600 .
C15 H15A 0.9600 .
C15 H15B 0.9600 .
C15 H15C 0.9600 .
C13' H13D 0.9600 .
C13' H13E 0.9600 .
C13' H13F 0.9600 .
C14' H14D 0.9600 .
C14' H14E 0.9600 .
C14' H14F 0.9600 .
C15' H15D 0.9600 .
C15' H15E 0.9600 .
C15' H15F 0.9600 .
C16 C17 1.381(12) .
C16 C21 1.383(13) .
C17 C18 1.370(13) .
C17 H17 0.9300 .
C18 C19 1.341(14) .
C18 H18 0.9300 .
C19 C20 1.383(13) .
C19 H19 0.9300 .
C20 C21 1.379(12) .
C20 H20 0.9300 .
C21 H21 0.9300 .
C22 C23 1.442(9) .
C22 H22 0.9300 .
C23 C28 1.388(9) .
C23 C24 1.415(9) .
C24 C25 1.433(9) .
C25 C26 1.357(9) .
C25 C29 1.533(9) .
C26 C27 1.409(9) .
C26 H26 0.9300 .
C27 C28 1.362(9) .
C27 C33 1.519(11) .
C28 H28 0.9300 .
C29 C30 1.524(11) .
C29 C32 1.537(10) .
C29 C31 1.555(11) .
C30 H30A 0.9600 .
C30 H30B 0.9600 .
C30 H30C 0.9600 .
C31 H31A 0.9600 .
C31 H31B 0.9600 .
C31 H31C 0.9600 .
C32 H32A 0.9600 .
C32 H32B 0.9600 .
C32 H32C 0.9600 .
C33 C36' 1.43(4) .
C33 C35' 1.43(8) .
C33 C34 1.479(18) .
C33 C35 1.53(4) .
C33 C36 1.59(2) .
C33 C34' 1.65(3) .
C34 H34A 0.9600 .
C34 H34B 0.9600 .
C34 H34C 0.9600 .
C35 H35A 0.9600 .
C35 H35B 0.9600 .
C35 H35C 0.9600 .
C36 H36A 0.9600 .
C36 H36B 0.9600 .
C36 H36C 0.9600 .
C37 C42 1.38(6) .
C37 C38 1.38(9) .
C38 C39 1.39(6) .
C38 H38 0.9300 .
C39 C40 1.37(11) .
C39 H39 0.9300 .
C40 C41 1.38(8) .
C40 H40 0.9300 .
C41 C42 1.39(5) .
C41 H41 0.9300 .
C42 H42 0.9300 .
C34' H34D 0.9600 .
C34' H34E 0.9600 .
C34' H34F 0.9600 .
C35' H35D 0.9600 .
C35' H35E 0.9600 .
C35' H35F 0.9600 .
C36' H36D 0.9600 .
C36' H36E 0.9600 .
C36' H36F 0.9600 .
C37' C42' 1.38(10) .
C37' C38' 1.39(9) .
C38' C39' 1.39(7) .
C38' H38' 0.9300 .
C39' C40' 1.38(5) .
C39' H39' 0.9300 .
C40' C41' 1.38(13) .
C40' H40' 0.9300 .
C41' C42' 1.38(6) .
C41' H41' 0.9300 .
C42' H42' 0.9300 .

loop_
_geom_torsion_atom_site_label_1
_geom_torsion_atom_site_label_2
_geom_torsion_atom_site_label_3
_geom_torsion_atom_site_label_4
_geom_torsion
_geom_torsion_site_symmetry_1
_geom_torsion_site_symmetry_2
_geom_torsion_site_symmetry_3
_geom_torsion_site_symmetry_4
C44 Ru1 N1 C1 -172.0(6) . . . .
C43 Ru1 N1 C1 96.1(6) . . . .
O2 Ru1 N1 C1 -80.8(6) . . . .
O1 Ru1 N1 C1 5.0(6) . . . .
N2 Ru1 N1 C1 -39.3(19) . . . .
C44 Ru1 N1 C16 0.1(7) . . . .
C43 Ru1 N1 C16 -91.8(7) . . . .
O2 Ru1 N1 C16 91.3(6) . . . .
O1 Ru1 N1 C16 177.1(6) . . . .
N2 Ru1 N1 C16 132.8(19) . . . .
C44 Ru1 N2 C22 98.7(8) . . . .
C43 Ru1 N2 C22 -169.2(8) . . . .
O2 Ru1 N2 C22 7.2(8) . . . .
O1 Ru1 N2 C22 -78.8(8) . . . .
N1 Ru1 N2 C22 -34(2) . . . .
C44 Ru1 N2 C37 -76(3) . . . .
C43 Ru1 N2 C37 16(3) . . . .
O2 Ru1 N2 C37 -168(3) . . . .
O1 Ru1 N2 C37 106(3) . . . .
N1 Ru1 N2 C37 151(3) . . . .
C44 Ru1 N2 C37' -100(4) . . . .
C43 Ru1 N2 C37' -8(4) . . . .
O2 Ru1 N2 C37' 169(4) . . . .
O1 Ru1 N2 C37' 83(4) . . . .
N1 Ru1 N2 C37' 128(4) . . . .
C44 Ru1 O1 C3 142(4) . . . .
C43 Ru1 O1 C3 -95.3(6) . . . .
O2 Ru1 O1 C3 79.5(5) . . . .
N1 Ru1 O1 C3 -3.9(6) . . . .
N2 Ru1 O1 C3 169.4(6) . . . .
C44 Ru1 O2 C24 -98.5(6) . . . .
C43 Ru1 O2 C24 137(3) . . . .
O1 Ru1 O2 C24 76.7(6) . . . .
N1 Ru1 O2 C24 167.8(6) . . . .
N2 Ru1 O2 C24 -6.0(6) . . . .
C16 N1 C1 C2 -178.2(8) . . . .
Ru1 N1 C1 C2 -5.6(11) . . . .
N1 C1 C2 C3 2.6(13) . . . .
N1 C1 C2 C7 -177.3(7) . . . .
Ru1 O1 C3 C2 2.4(9) . . . .
Ru1 O1 C3 C4 -179.2(4) . . . .
C1 C2 C3 O1 -0.6(11) . . . .
C7 C2 C3 O1 179.4(6) . . . .
C1 C2 C3 C4 -179.0(7) . . . .
C7 C2 C3 C4 0.9(9) . . . .
O1 C3 C4 C5 -178.6(6) . . . .
C2 C3 C4 C5 -0.1(9) . . . .
O1 C3 C4 C8 -0.2(9) . . . .
C2 C3 C4 C8 178.3(6) . . . .
C3 C4 C5 C6 -0.3(10) . . . .
C8 C4 C5 C6 -178.6(6) . . . .
C4 C5 C6 C7 -0.4(10) . . . .
C4 C5 C6 C12 -178.5(7) . . . .
C5 C6 C7 C2 1.3(10) . . . .
C12 C6 C7 C2 179.4(7) . . . .
C1 C2 C7 C6 178.3(7) . . . .
C3 C2 C7 C6 -1.6(10) . . . .
C5 C4 C8 C11 -3.9(10) . . . .
C3 C4 C8 C11 177.8(7) . . . .
C5 C4 C8 C10 116.1(7) . . . .
C3 C4 C8 C10 -62.2(9) . . . .
C5 C4 C8 C9 -122.9(7) . . . .
C3 C4 C8 C9 58.8(8) . . . .
C7 C6 C12 C15 176.8(13) . . . .
C5 C6 C12 C15 -5.1(15) . . . .
C7 C6 C12 C15' 7(2) . . . .
C5 C6 C12 C15' -174.7(19) . . . .
C7 C6 C12 C13 47.7(13) . . . .
C5 C6 C12 C13 -134.3(11) . . . .
C7 C6 C12 C13' -116.8(16) . . . .
C5 C6 C12 C13' 61.2(17) . . . .
C7 C6 C12 C14 -62.9(14) . . . .
C5 C6 C12 C14 115.1(12) . . . .
C7 C6 C12 C14' 125.1(17) . . . .
C5 C6 C12 C14' -56.9(17) . . . .
C1 N1 C16 C17 -124.4(9) . . . .
Ru1 N1 C16 C17 63.1(9) . . . .
C1 N1 C16 C21 57.0(10) . . . .
Ru1 N1 C16 C21 -115.6(8) . . . .
C21 C16 C17 C18 -1.3(13) . . . .
N1 C16 C17 C18 180.0(8) . . . .
C16 C17 C18 C19 0.9(15) . . . .
C17 C18 C19 C20 -0.3(16) . . . .
C18 C19 C20 C21 0.0(14) . . . .
C19 C20 C21 C16 -0.5(13) . . . .
C17 C16 C21 C20 1.1(12) . . . .
N1 C16 C21 C20 179.8(7) . . . .
C37 N2 C22 C23 170(3) . . . .
C37' N2 C22 C23 -170(3) . . . .
Ru1 N2 C22 C23 -5.2(14) . . . .
N2 C22 C23 C28 -177.6(9) . . . .
N2 C22 C23 C24 -1.6(14) . . . .
Ru1 O2 C24 C23 1.8(10) . . . .
Ru1 O2 C24 C25 -176.3(5) . . . .
C28 C23 C24 O2 179.4(7) . . . .
C22 C23 C24 O2 3.6(11) . . . .
C28 C23 C24 C25 -2.5(10) . . . .
C22 C23 C24 C25 -178.3(6) . . . .
O2 C24 C25 C26 -179.6(7) . . . .
C23 C24 C25 C26 2.1(10) . . . .
O2 C24 C25 C29 -2.5(9) . . . .
C23 C24 C25 C29 179.3(6) . . . .
C24 C25 C26 C27 -1.6(11) . . . .
C29 C25 C26 C27 -178.7(7) . . . .
C25 C26 C27 C28 1.2(11) . . . .
C25 C26 C27 C33 178.0(8) . . . .
C26 C27 C28 C23 -1.5(11) . . . .
C33 C27 C28 C23 -178.2(8) . . . .
C24 C23 C28 C27 2.3(12) . . . .
C22 C23 C28 C27 178.4(7) . . . .
C26 C25 C29 C30 114.8(8) . . . .
C24 C25 C29 C30 -62.2(8) . . . .
C26 C25 C29 C32 -3.9(10) . . . .
C24 C25 C29 C32 179.1(7) . . . .
C26 C25 C29 C31 -124.8(8) . . . .
C24 C25 C29 C31 58.2(9) . . . .
C28 C27 C33 C36' -71(3) . . . .
C26 C27 C33 C36' 112(3) . . . .
C28 C27 C33 C35' 148(3) . . . .
C26 C27 C33 C35' -28(3) . . . .
C28 C27 C33 C34 -5.0(18) . . . .
C26 C27 C33 C34 178.5(15) . . . .
C28 C27 C33 C35 120.6(15) . . . .
C26 C27 C33 C35 -55.9(16) . . . .
C28 C27 C33 C36 -120.7(12) . . . .
C26 C27 C33 C36 62.8(14) . . . .
C28 C27 C33 C34' 41(2) . . . .
C26 C27 C33 C34' -135(2) . . . .
C22 N2 C37 C42 -118(5) . . . .
C37' N2 C37 C42 -176(19) . . . .
Ru1 N2 C37 C42 57(6) . . . .
C22 N2 C37 C38 61(5) . . . .
C37' N2 C37 C38 3(10) . . . .
Ru1 N2 C37 C38 -124(4) . . . .
C42 C37 C38 C39 -1(8) . . . .
N2 C37 C38 C39 -180(3) . . . .
C37 C38 C39 C40 3(6) . . . .
C38 C39 C40 C41 -5(7) . . . .
C39 C40 C41 C42 5(6) . . . .
C38 C37 C42 C41 0(7) . . . .
N2 C37 C42 C41 179(4) . . . .
C40 C41 C42 C37 -2(6) . . . .
C22 N2 C37' C42' -129(5) . . . .
C37 N2 C37' C42' 1(9) . . . .
Ru1 N2 C37' C42' 67(7) . . . .
C22 N2 C37' C38' 50(8) . . . .
C37 N2 C37' C38' -180(21) . . . .
Ru1 N2 C37' C38' -114(6) . . . .
C42' C37' C38' C39' 2(9) . . . .
N2 C37' C38' C39' -177(5) . . . .
C37' C38' C39' C40' -2(7) . . . .
C38' C39' C40' C41' -2(6) . . . .
C39' C40' C41' C42' 6(8) . . . .
C38' C37' C42' C41' 2(10) . . . .
N2 C37' C42' C41' -179(5) . . . .
C40' C41' C42' C37' -6(9) . . . .
C44 Ru1 C43 O3 -115(29) . . . .
O2 Ru1 C43 O3 9(31) . . . .
O1 Ru1 C43 O3 70(29) . . . .
N1 Ru1 C43 O3 -21(29) . . . .
N2 Ru1 C43 O3 152(29) . . . .
C43 Ru1 C44 O4 -53(19) . . . .
O2 Ru1 C44 O4 132(19) . . . .
O1 Ru1 C44 O4 69(20) . . . .
N1 Ru1 C44 O4 -145(19) . . . .
N2 Ru1 C44 O4 42(19) . . . .
